data_7217131
loop_
_publ_author_name
'Mercadal, Nerea'
'Day, Stephen P.'
'Jarmyn, Andrew'
'Pitak, Mateusz B.'
'Coles, Simon J.'
'Wilson, Claire'
'Rees, Gregory J.'
'Hanna, John V.'
'Wallis, John D.'

_publ_section_title
;
 O- vs. N-protonation of 1-dimethylaminonaphthalene-8-ketones: formation
 of a peri N--C bond or a hydrogen bond to the pi-electron density of a
 carbonyl group
;
_journal_issue 36
_journal_name_full CrystEngComm
_journal_page_first 8363
_journal_paper_doi 10.1039/C4CE00981A
_journal_volume 16
_journal_year 2014
_chemical_formula_sum 'C19 H17 N O'
_chemical_formula_weight 275.34
_chemical_name_systematic
; 
8-Benzoyl-1-dimethylaminonaphthalene, 10
;
_space_group_IT_number 14
_symmetry_cell_setting monoclinic
_symmetry_space_group_name_Hall '-P 2yn'
_symmetry_space_group_name_H-M 'P 1 21/n 1'
_atom_sites_solution_hydrogens geom
_atom_sites_solution_primary direct
_atom_sites_solution_secondary difmap
_audit_creation_method SHELXL-97
_cell_angle_alpha 90.00
_cell_angle_beta 107.512(5)
_cell_angle_gamma 90.00
_cell_formula_units_Z 4
_cell_length_a 9.0485(4)
_cell_length_b 11.9670(5)
_cell_length_c 14.4409(6)
_cell_measurement_reflns_used 2645
_cell_measurement_temperature 150(2)
_cell_measurement_theta_max 28.9496
_cell_measurement_theta_min 2.9047
_cell_volume 1491.24(12)
_computing_cell_refinement
;
CrysAlisPro, Agilent Technologies,
Version 1.171.35.15 (release 03-08-2011 CrysAlis171 .NET)
(compiled Aug  3 2011,13:03:54)
;
_computing_data_collection
;
CrysAlisPro, Agilent Technologies,
Version 1.171.35.15 (release 03-08-2011 CrysAlis171 .NET)
(compiled Aug  3 2011,13:03:54)
;
_computing_data_reduction
;
CrysAlisPro, Agilent Technologies,
Version 1.171.35.15 (release 03-08-2011 CrysAlis171 .NET)
(compiled Aug  3 2011,13:03:54)
;
_computing_structure_refinement 'SHELXL-97 (Sheldrick, 1997)'
_computing_structure_solution 'SHELXS-97 (Sheldrick, 1990)'
_diffrn_ambient_temperature 150(2)
_diffrn_detector_area_resol_mean 15.9832
_diffrn_measured_fraction_theta_full 0.986
_diffrn_measured_fraction_theta_max 0.864
_diffrn_measurement_device_type 'Xcalibur, Sapphire3'
_diffrn_measurement_method '\w scans'
_diffrn_radiation_monochromator graphite
_diffrn_radiation_source 'Enhance (Mo) X-ray Source'
_diffrn_radiation_type 'Mo K\a'
_diffrn_radiation_wavelength 0.71073
_diffrn_reflns_av_R_equivalents 0.0260
_diffrn_reflns_av_sigmaI/netI 0.0437
_diffrn_reflns_limit_h_max 12
_diffrn_reflns_limit_h_min -12
_diffrn_reflns_limit_k_max 15
_diffrn_reflns_limit_k_min -8
_diffrn_reflns_limit_l_max 19
_diffrn_reflns_limit_l_min -12
_diffrn_reflns_number 7562
_diffrn_reflns_theta_full 27.00
_diffrn_reflns_theta_max 29.00
_diffrn_reflns_theta_min 2.91
_exptl_absorpt_coefficient_mu 0.075
_exptl_absorpt_correction_T_max 1.00000
_exptl_absorpt_correction_T_min 0.98686
_exptl_absorpt_correction_type multi-scan
_exptl_absorpt_process_details
;
CrysAlisPro, Agilent Technologies,
Version 1.171.35.15 (release 03-08-2011 CrysAlis171 .NET)
(compiled Aug  3 2011,13:03:54)
Empirical absorption correction using spherical harmonics,
 implemented in SCALE3 ABSPACK scaling algorithm.
;
_exptl_crystal_colour colourless
_exptl_crystal_density_diffrn 1.226
_exptl_crystal_density_method 'not measured'
_exptl_crystal_description plate
_exptl_crystal_F_000 584
_exptl_crystal_size_max 0.3636
_exptl_crystal_size_mid 0.2752
_exptl_crystal_size_min 0.0691
_refine_diff_density_max 0.179
_refine_diff_density_min -0.197
_refine_diff_density_rms 0.040
_refine_ls_extinction_method none
_refine_ls_goodness_of_fit_ref 1.075
_refine_ls_hydrogen_treatment constr
_refine_ls_matrix_type full
_refine_ls_number_parameters 192
_refine_ls_number_reflns 3429
_refine_ls_number_restraints 0
_refine_ls_restrained_S_all 1.075
_refine_ls_R_factor_all 0.0776
_refine_ls_R_factor_gt 0.0559
_refine_ls_shift/su_max 0.000
_refine_ls_shift/su_mean 0.000
_refine_ls_structure_factor_coef Fsqd
_refine_ls_weighting_details 'calc w=1/[\s^2^(Fo^2^)+(0.0391P)^2^+0.2700P] where P=(Fo^2^+2Fc^2^)/3'
_refine_ls_weighting_scheme calc
_refine_ls_wR_factor_gt 0.1052
_refine_ls_wR_factor_ref 0.1138
_reflns_number_gt 2641
_reflns_number_total 3429
_reflns_threshold_expression >2sigma(I)
_cod_data_source_file c4ce00981a2.cif
_cod_data_source_block ketone10
_cod_depositor_comments 'Adding full bibliography for 7217128--7217139.cif.'
_cod_original_cell_volume 1491.24(11)
_cod_original_sg_symbol_H-M P21/n
_cod_database_code 7217131

loop_
_symmetry_equiv_pos_as_xyz
'x, y, z'
'-x+1/2, y+1/2, -z+1/2'
'-x, -y, -z'
'x-1/2, -y-1/2, z-1/2'

loop_
_atom_site_label
_atom_site_type_symbol
_atom_site_fract_x
_atom_site_fract_y
_atom_site_fract_z
_atom_site_U_iso_or_equiv
_atom_site_adp_type
_atom_site_occupancy
_atom_site_symmetry_multiplicity
_atom_site_calc_flag
_atom_site_refinement_flags
O1 O 0.91709(13) 0.10109(9) 0.09980(9) 0.0399(3) Uani 1 1 d .
N1 N 1.16929(14) 0.24818(11) 0.24316(9) 0.0288(3) Uani 1 1 d .
C1 C 1.08873(17) 0.33748(12) 0.27236(11) 0.0261(3) Uani 1 1 d .
C2 C 1.1545(2) 0.40676(15) 0.34919(12) 0.0399(4) Uani 1 1 d .
H2 H 1.2611 0.3986 0.3845 0.048 Uiso 1 1 calc R
C3 C 1.0660(2) 0.48963(15) 0.37624(14) 0.0484(5) Uani 1 1 d .
H3 H 1.1137 0.5378 0.4291 0.058 Uiso 1 1 calc R
C4 C 0.9135(2) 0.50198(14) 0.32815(13) 0.0432(5) Uani 1 1 d .
H4 H 0.8549 0.5574 0.3486 0.052 Uiso 1 1 calc R
C5 C 0.84041(19) 0.43305(12) 0.24757(12) 0.0311(4) Uani 1 1 d .
C6 C 0.6814(2) 0.44178(15) 0.19756(14) 0.0404(4) Uani 1 1 d .
H6 H 0.6202 0.4950 0.2183 0.049 Uiso 1 1 calc R
C7 C 0.61388(19) 0.37542(17) 0.12010(13) 0.0436(5) Uani 1 1 d .
H7 H 0.5061 0.3819 0.0876 0.052 Uiso 1 1 calc R
C8 C 0.70318(18) 0.29730(14) 0.08805(12) 0.0341(4) Uani 1 1 d .
H8 H 0.6554 0.2522 0.0330 0.041 Uiso 1 1 calc R
C9 C 0.85868(16) 0.28494(12) 0.13492(10) 0.0246(3) Uani 1 1 d .
C10 C 0.93029(16) 0.35114(12) 0.21790(10) 0.0237(3) Uani 1 1 d .
C11 C 1.1712(2) 0.14613(15) 0.29857(13) 0.0468(5) Uani 1 1 d .
H11A H 1.2403 0.1560 0.3648 0.070 Uiso 1 1 calc R
H11B H 1.2084 0.0840 0.2674 0.070 Uiso 1 1 calc R
H11C H 1.0662 0.1298 0.3007 0.070 Uiso 1 1 calc R
C12 C 1.32355(18) 0.27665(17) 0.23733(14) 0.0464(5) Uani 1 1 d .
H12A H 1.3182 0.3468 0.2015 0.070 Uiso 1 1 calc R
H12B H 1.3606 0.2168 0.2036 0.070 Uiso 1 1 calc R
H12C H 1.3952 0.2854 0.3030 0.070 Uiso 1 1 calc R
C13 C 0.94504(17) 0.20019(12) 0.09438(10) 0.0259(3) Uani 1 1 d .
C14 C 1.04320(16) 0.23907(12) 0.03393(10) 0.0238(3) Uani 1 1 d .
C15 C 1.06809(17) 0.35178(13) 0.02009(12) 0.0309(4) Uani 1 1 d .
H15 H 1.0222 0.4071 0.0499 0.037 Uiso 1 1 calc R
C16 C 1.15948(19) 0.38357(14) -0.03695(13) 0.0387(4) Uani 1 1 d .
H16 H 1.1765 0.4606 -0.0460 0.046 Uiso 1 1 calc R
C17 C 1.22580(19) 0.30393(15) -0.08063(12) 0.0409(4) Uani 1 1 d .
H17 H 1.2880 0.3259 -0.1200 0.049 Uiso 1 1 calc R
C18 C 1.20182(19) 0.19229(15) -0.06711(12) 0.0378(4) Uani 1 1 d .
H18 H 1.2482 0.1373 -0.0969 0.045 Uiso 1 1 calc R
C19 C 1.11059(18) 0.15988(13) -0.01041(11) 0.0304(4) Uani 1 1 d .
H19 H 1.0940 0.0827 -0.0018 0.036 Uiso 1 1 calc R

loop_
_atom_site_aniso_label
_atom_site_aniso_U_11
_atom_site_aniso_U_22
_atom_site_aniso_U_33
_atom_site_aniso_U_23
_atom_site_aniso_U_13
_atom_site_aniso_U_12
O1 0.0517(8) 0.0248(6) 0.0472(7) -0.0045(6) 0.0211(6) -0.0102(5)
N1 0.0251(7) 0.0335(7) 0.0273(7) -0.0014(6) 0.0070(6) 0.0003(6)
C1 0.0283(8) 0.0283(8) 0.0244(8) -0.0014(7) 0.0119(7) -0.0064(6)
C2 0.0390(10) 0.0482(10) 0.0339(9) -0.0115(9) 0.0132(8) -0.0154(8)
C3 0.0625(13) 0.0454(11) 0.0460(11) -0.0235(9) 0.0293(10) -0.0247(10)
C4 0.0628(12) 0.0305(9) 0.0516(11) -0.0122(9) 0.0404(10) -0.0089(9)
C5 0.0393(9) 0.0268(8) 0.0371(9) 0.0010(7) 0.0265(8) -0.0030(7)
C6 0.0400(10) 0.0417(10) 0.0519(11) 0.0114(9) 0.0323(9) 0.0110(8)
C7 0.0258(9) 0.0624(12) 0.0470(11) 0.0144(10) 0.0175(8) 0.0074(8)
C8 0.0262(8) 0.0454(10) 0.0308(8) 0.0038(8) 0.0087(7) -0.0059(7)
C9 0.0246(7) 0.0265(7) 0.0257(8) 0.0029(6) 0.0120(6) -0.0043(6)
C10 0.0279(8) 0.0231(7) 0.0250(7) 0.0013(6) 0.0153(7) -0.0054(6)
C11 0.0557(12) 0.0413(10) 0.0385(10) 0.0085(9) 0.0068(9) 0.0090(9)
C12 0.0252(9) 0.0697(13) 0.0455(11) -0.0132(10) 0.0123(8) -0.0027(9)
C13 0.0278(8) 0.0252(8) 0.0220(7) -0.0028(7) 0.0037(6) -0.0035(6)
C14 0.0229(7) 0.0275(8) 0.0196(7) -0.0007(6) 0.0042(6) 0.0022(6)
C15 0.0326(9) 0.0270(8) 0.0384(9) 0.0032(7) 0.0189(8) 0.0066(7)
C16 0.0383(10) 0.0356(9) 0.0492(10) 0.0151(8) 0.0239(9) 0.0087(8)
C17 0.0344(9) 0.0593(12) 0.0357(9) 0.0159(9) 0.0208(8) 0.0155(8)
C18 0.0377(9) 0.0487(11) 0.0290(8) -0.0012(8) 0.0129(8) 0.0171(8)
C19 0.0327(8) 0.0305(8) 0.0257(8) -0.0033(7) 0.0053(7) 0.0051(7)

loop_
_atom_type_symbol
_atom_type_description
_atom_type_scat_dispersion_real
_atom_type_scat_dispersion_imag
_atom_type_scat_source
C C 0.0033 0.0016 'International Tables Vol C Tables 4.2.6.8 and 6.1.1.4'
H H 0.0000 0.0000 'International Tables Vol C Tables 4.2.6.8 and 6.1.1.4'
N N 0.0061 0.0033 'International Tables Vol C Tables 4.2.6.8 and 6.1.1.4'
O O 0.0106 0.0060 'International Tables Vol C Tables 4.2.6.8 and 6.1.1.4'

loop_
_geom_angle_atom_site_label_1
_geom_angle_atom_site_label_2
_geom_angle_atom_site_label_3
_geom_angle
C1 N1 C11 112.84(12)
C1 N1 C12 115.06(13)
C12 N1 C11 111.88(14)
C2 C1 C10 119.91(14)
C2 C1 N1 123.82(14)
C10 C1 N1 116.26(12)
C1 C2 C3 120.54(17)
C4 C3 C2 120.94(16)
C3 C4 C5 120.65(16)
C6 C5 C4 122.08(15)
C6 C5 C10 119.13(15)
C4 C5 C10 118.77(15)
C7 C6 C5 121.12(15)
C6 C7 C8 120.05(16)
C9 C8 C7 121.04(16)
C8 C9 C10 119.70(14)
C8 C9 C13 117.16(13)
C10 C9 C13 123.14(13)
C5 C10 C9 118.85(14)
C5 C10 C1 119.09(13)
C9 C10 C1 122.05(13)
O1 C13 C14 120.74(14)
O1 C13 C9 119.28(13)
C14 C13 C9 119.18(12)
C19 C14 C15 118.98(14)
C19 C14 C13 118.63(13)
C15 C14 C13 122.40(13)
C16 C15 C14 120.21(14)
C17 C16 C15 120.21(16)
C16 C17 C18 119.86(15)
C17 C18 C19 120.27(15)
C18 C19 C14 120.47(15)

loop_
_geom_bond_atom_site_label_1
_geom_bond_atom_site_label_2
_geom_bond_distance
O1 C13 1.2200(17)
N1 C1 1.4269(19)
N1 C11 1.457(2)
N1 C12 1.4637(19)
C1 C2 1.369(2)
C1 C10 1.422(2)
C2 C3 1.402(2)
C3 C4 1.353(3)
C4 C5 1.417(2)
C5 C6 1.406(2)
C5 C10 1.420(2)
C6 C7 1.358(3)
C7 C8 1.402(2)
C8 C9 1.374(2)
C9 C10 1.420(2)
C9 C13 1.502(2)
C13 C14 1.495(2)
C14 C19 1.384(2)
C14 C15 1.392(2)
C15 C16 1.385(2)
C16 C17 1.376(2)
C17 C18 1.377(2)
C18 C19 1.382(2)
